data_2204825
loop_
_publ_author_name
'G\"ultekin, Zeynep'
'Frey, Wolfgang'
'H\"okelek, Tuncer'

_publ_section_title
;
 <i>N</i>-(<i>p</i>-Nitrophenylsulfonyl)-1<i>H</i>-pyrrole
;
_journal_issue 12
_journal_name_full 'Acta Crystallographica Section E'
_journal_page_first o2488
_journal_page_last o2490
_journal_paper_doi 10.1107/S1600536804030867
_journal_volume 60
_journal_year 2004
_chemical_formula_iupac 'C10 H8 N2 O4 S'
_chemical_formula_moiety 'C10 H8 N2 O4 S'
_chemical_formula_sum 'C10 H8 N2 O4 S'
_chemical_formula_weight 252.24
_chemical_name_systematic
;
N-(p-Nitrophenylsulfonyl)-1H-pyrrole
;
_space_group_IT_number 14
_symmetry_cell_setting monoclinic
_symmetry_space_group_name_Hall '-P 2ybc'
_symmetry_space_group_name_H-M 'P 1 21/c 1'
_atom_sites_solution_hydrogens geom
_atom_sites_solution_primary direct
_atom_sites_solution_secondary difmap
_audit_creation_method SHELXL-97
_cell_angle_alpha 90.00
_cell_angle_beta 93.381(12)
_cell_angle_gamma 90.00
_cell_formula_units_Z 4
_cell_length_a 12.7169(17)
_cell_length_b 7.5317(13)
_cell_length_c 11.2959(12)
_cell_measurement_reflns_used 25
_cell_measurement_temperature 293(2)
_cell_measurement_theta_max 22
_cell_measurement_theta_min 15
_cell_volume 1080.0(3)
_computing_cell_refinement XSCANS
_computing_data_collection 'XSCANS (Siemens, 1996)'
_computing_data_reduction 'SHELXTL (Bruker, 1997)'
_computing_molecular_graphics 'ORTEP-3 (Farrugia, 1997)'
_computing_publication_material 'WinGX (Farrugia, 1999)'
_computing_structure_refinement 'SHELXL97 (Sheldrick, 1997)'
_computing_structure_solution 'SHELXS97 (Sheldrick, 1997)'
_diffrn_ambient_temperature 293(2)
_diffrn_measured_fraction_theta_full 1.000
_diffrn_measured_fraction_theta_max 1.000
_diffrn_measurement_device_type 'Siemens P4'
_diffrn_measurement_method 'Non-profiled w'
_diffrn_radiation_monochromator graphite
_diffrn_radiation_source 'fine-focus sealed tube'
_diffrn_radiation_type MoK\a
_diffrn_radiation_wavelength 0.71073
_diffrn_reflns_av_R_equivalents 0.0199
_diffrn_reflns_av_sigmaI/netI 0.0194
_diffrn_reflns_limit_h_max 18
_diffrn_reflns_limit_h_min 0
_diffrn_reflns_limit_k_max 10
_diffrn_reflns_limit_k_min 0
_diffrn_reflns_limit_l_max 16
_diffrn_reflns_limit_l_min -16
_diffrn_reflns_number 3587
_diffrn_reflns_theta_full 31.00
_diffrn_reflns_theta_max 31.00
_diffrn_reflns_theta_min 1.60
_diffrn_standards_decay_% 1
_diffrn_standards_interval_count 50
_diffrn_standards_number 3
_exptl_absorpt_coefficient_mu 0.304
_exptl_absorpt_correction_type none
_exptl_crystal_colour 'light yellow'
_exptl_crystal_density_diffrn 1.551
_exptl_crystal_density_method 'not measured'
_exptl_crystal_description block
_exptl_crystal_F_000 520
_exptl_crystal_size_max 0.30
_exptl_crystal_size_mid 0.25
_exptl_crystal_size_min 0.15
_refine_diff_density_max 0.226
_refine_diff_density_min -0.317
_refine_ls_extinction_method none
_refine_ls_goodness_of_fit_ref 1.075
_refine_ls_hydrogen_treatment refall
_refine_ls_matrix_type full
_refine_ls_number_parameters 186
_refine_ls_number_reflns 3452
_refine_ls_number_restraints 0
_refine_ls_restrained_S_all 1.075
_refine_ls_R_factor_all 0.0726
_refine_ls_R_factor_gt 0.0534
_refine_ls_shift/su_max 0.000
_refine_ls_shift/su_mean 0.000
_refine_ls_structure_factor_coef Fsqd
_refine_ls_weighting_details 'calc w = 1/[\s^2^(Fo^2^)+(0.0643P)^2^+0.3051P] where P = (Fo^2^+2Fc^2^)/3'
_refine_ls_weighting_scheme calc
_refine_ls_wR_factor_gt 0.1376
_refine_ls_wR_factor_ref 0.1525
_reflns_number_gt 2611
_reflns_number_total 3452
_reflns_threshold_expression I>2\s(I)
_cod_data_source_file wn6310.cif
_cod_data_source_block I
_cod_original_sg_symbol_H-M 'P 21/c'
_cod_database_code 2204825
_cod_database_fobs_code 2204825

loop_
_symmetry_equiv_pos_as_xyz
'x, y, z'
'-x, y+1/2, -z+1/2'
'-x, -y, -z'
'x, -y-1/2, z-1/2'

loop_
_atom_site_label
_atom_site_fract_x
_atom_site_fract_y
_atom_site_fract_z
_atom_site_U_iso_or_equiv
_atom_site_adp_type
_atom_site_calc_flag
_atom_site_occupancy
_atom_site_type_symbol
S1 0.21249(4) 0.17799(8) 0.80340(4) 0.05858(17) Uani d 1 S
O1 0.4295(2) -0.4995(3) 1.0996(3) 0.1138(8) Uani d 1 O
O2 0.4953(2) -0.2833(4) 1.2045(2) 0.1147(9) Uani d 1 O
O3 0.20572(15) 0.1051(3) 0.68652(13) 0.0818(5) Uani d 1 O
O4 0.25465(15) 0.3501(2) 0.82688(19) 0.0837(6) Uani d 1 O
N1 0.09058(13) 0.1815(2) 0.84683(14) 0.0522(4) Uani d 1 N
N2 0.44010(17) -0.3421(3) 1.1218(2) 0.0771(6) Uani d 1 N
C1 0.00619(18) 0.0829(3) 0.7976(2) 0.0604(5) Uani d 1 C
C2 -0.0769(2) 0.1161(4) 0.8621(3) 0.0721(6) Uani d 1 C
C3 -0.0450(2) 0.2361(4) 0.9537(2) 0.0732(7) Uani d 1 C
C4 0.0568(2) 0.2735(3) 0.94458(19) 0.0629(5) Uani d 1 C
C5 0.27913(14) 0.0255(3) 0.89942(16) 0.0498(4) Uani d 1 C
C6 0.33044(16) 0.0848(3) 1.00391(19) 0.0557(4) Uani d 1 C
C7 0.38310(17) -0.0364(3) 1.07753(19) 0.0598(5) Uani d 1 C
C8 0.38329(15) -0.2120(3) 1.04403(19) 0.0574(5) Uani d 1 C
C9 0.3326(2) -0.2732(3) 0.9409(2) 0.0680(6) Uani d 1 C
C10 0.28044(19) -0.1524(3) 0.8673(2) 0.0634(5) Uani d 1 C
H1 0.020(2) 0.009(4) 0.734(2) 0.069(7) Uiso d 1 H
H2 -0.144(3) 0.073(5) 0.849(3) 0.102(10) Uiso d 1 H
H3 -0.086(3) 0.285(4) 1.011(3) 0.096(10) Uiso d 1 H
H4 0.106(2) 0.344(4) 0.986(2) 0.077(8) Uiso d 1 H
H6 0.3309(18) 0.206(3) 1.025(2) 0.063(7) Uiso d 1 H
H7 0.413(2) -0.001(4) 1.142(2) 0.081(8) Uiso d 1 H
H9 0.334(2) -0.390(4) 0.919(2) 0.079(8) Uiso d 1 H
H10 0.245(2) -0.189(4) 0.797(2) 0.077(8) Uiso d 1 H

loop_
_atom_site_aniso_label
_atom_site_aniso_U_11
_atom_site_aniso_U_22
_atom_site_aniso_U_33
_atom_site_aniso_U_12
_atom_site_aniso_U_13
_atom_site_aniso_U_23
S1 0.0562(3) 0.0677(3) 0.0512(3) -0.0051(2) -0.00175(19) 0.0095(2)
O1 0.120(2) 0.0782(14) 0.143(2) 0.0225(13) 0.0072(15) 0.0291(14)
O2 0.1032(16) 0.125(2) 0.1111(18) 0.0247(14) -0.0348(14) 0.0245(15)
O3 0.0809(11) 0.1208(16) 0.0437(8) 0.0078(11) 0.0046(7) 0.0063(9)
O4 0.0742(11) 0.0697(11) 0.1051(15) -0.0192(8) -0.0125(10) 0.0251(10)
N1 0.0521(8) 0.0564(9) 0.0471(7) 0.0008(7) -0.0066(6) -0.0027(7)
N2 0.0584(11) 0.0887(16) 0.0849(15) 0.0161(11) 0.0103(10) 0.0231(12)
C1 0.0604(12) 0.0585(12) 0.0609(11) -0.0054(9) -0.0103(9) 0.0006(9)
C2 0.0589(13) 0.0688(14) 0.0880(17) -0.0025(11) -0.0015(12) 0.0202(13)
C3 0.0779(15) 0.0756(16) 0.0673(14) 0.0160(13) 0.0153(12) 0.0148(12)
C4 0.0760(14) 0.0627(12) 0.0487(10) 0.0090(11) -0.0063(9) -0.0028(9)
C5 0.0447(8) 0.0566(10) 0.0479(9) -0.0024(7) 0.0004(7) -0.0026(8)
C8 0.0435(9) 0.0664(12) 0.0627(11) 0.0074(8) 0.0066(8) 0.0068(9)
C6 0.0543(10) 0.0556(11) 0.0563(10) -0.0020(8) -0.0053(8) -0.0080(9)
C7 0.0526(10) 0.0736(14) 0.0520(10) 0.0013(9) -0.0065(8) -0.0043(10)
C9 0.0669(13) 0.0553(12) 0.0815(15) 0.0034(10) 0.0018(11) -0.0110(11)
C10 0.0655(12) 0.0634(13) 0.0601(12) -0.0009(10) -0.0053(9) -0.0147(10)

loop_
_atom_type_symbol
_atom_type_description
_atom_type_scat_dispersion_real
_atom_type_scat_dispersion_imag
_atom_type_scat_source
C C 0.0033 0.0016 'International Tables Vol C Tables 4.2.6.8 and 6.1.1.4'
H H 0.0000 0.0000 'International Tables Vol C Tables 4.2.6.8 and 6.1.1.4'
N N 0.0061 0.0033 'International Tables Vol C Tables 4.2.6.8 and 6.1.1.4'
O O 0.0106 0.0060 'International Tables Vol C Tables 4.2.6.8 and 6.1.1.4'
S S 0.1246 0.1234 'International Tables Vol C Tables 4.2.6.8 and 6.1.1.4'

loop_
_geom_angle_atom_site_label_1
_geom_angle_atom_site_label_2
_geom_angle_atom_site_label_3
_geom_angle
_geom_angle_publ_flag
O3 S1 N1 105.90(10) yes
O3 S1 C5 108.63(11) yes
O4 S1 O3 121.64(13) yes
O4 S1 N1 106.26(11) yes
O4 S1 C5 108.47(10) yes
N1 S1 C5 104.66(9) yes
C1 N1 S1 125.90(16) yes
C4 N1 C1 108.4(2) yes
C4 N1 S1 125.58(16) yes
O1 N2 O2 124.3(3) yes
O1 N2 C8 118.6(3) yes
O2 N2 C8 117.1(2) yes
C2 C1 N1 107.2(2) yes
C1 C2 C3 108.4(2) yes
C4 C3 C2 108.4(2) yes
C3 C4 N1 107.6(2) yes
C6 C5 C10 121.4(2) .
C6 C5 S1 119.90(16) yes
C10 C5 S1 118.74(16) yes
C7 C6 C5 119.1(2) .
C7 C6 H6 119.2(15) ?
C5 C6 H6 121.7(15) ?
C8 C7 C6 118.6(2) .
C7 C8 C9 123.1(2) .
C7 C8 N2 118.9(2) yes
C9 C8 N2 118.0(2) yes
C10 C9 C8 118.4(2) .
C9 C10 C5 119.5(2) .
C2 C1 H1 135.9(16) ?
N1 C1 H1 116.8(16) ?
C1 C2 H2 127(2) ?
C3 C2 H2 125(2) ?
C4 C3 H3 124(2) ?
C2 C3 H3 128(2) ?
C3 C4 H4 135.4(18) ?
N1 C4 H4 116.9(18) ?
C8 C7 H7 122(2) ?
C6 C7 H7 119(2) ?
C10 C9 H9 119.4(18) ?
C8 C9 H9 122.2(18) ?
C9 C10 H10 120.8(17) ?
C5 C10 H10 119.7(17) ?

loop_
_geom_bond_atom_site_label_1
_geom_bond_atom_site_label_2
_geom_bond_distance
_geom_bond_publ_flag
S1 N1 1.6537(18) yes
S1 O3 1.4277(18) yes
S1 O4 1.4215(19) yes
S1 C5 1.762(2) yes
N1 C1 1.394(3) yes
N1 C4 1.393(3) yes
N2 O1 1.218(3) yes
N2 O2 1.218(3) yes
N2 C8 1.476(3) yes
C1 C2 1.342(4) yes
C2 C3 1.415(4) yes
C3 C4 1.335(4) yes
C5 C6 1.388(3) ?
C5 C10 1.389(3) ?
C6 C7 1.381(3) ?
C7 C8 1.376(3) ?
C8 C9 1.377(3) ?
C9 C10 1.376(4) ?
C1 H1 0.94(3) ?
C2 H2 0.92(3) ?
C3 H3 0.93(3) ?
C4 H4 0.92(3) ?
C6 H6 0.94(3) ?
C7 H7 0.85(3) ?
C9 H9 0.91(3) ?
C10 H10 0.93(3) ?

loop_
_geom_hbond_atom_site_label_D
_geom_hbond_atom_site_label_H
_geom_hbond_atom_site_label_A
_geom_hbond_site_symmetry_A
_geom_hbond_distance_DH
_geom_hbond_distance_HA
_geom_hbond_distance_DA
_geom_hbond_angle_DHA
_geom_hbond_publ_flag
C4 H4 O3 4_566 0.93(3) 2.56(2) 3.359(3) 145(2) yes
C9 H9 O4 1_545 0.92(3) 2.41(3) 3.247(3) 152(2) yes

loop_
_geom_torsion_atom_site_label_1
_geom_torsion_atom_site_label_2
_geom_torsion_atom_site_label_3
_geom_torsion_atom_site_label_4
_geom_torsion
_geom_torsion_publ_flag
O4 S1 N1 C4 -35.8(2) ?
O3 S1 N1 C4 -166.39(18) ?
C5 S1 N1 C4 78.91(19) ?
O4 S1 N1 C1 149.40(18) ?
O3 S1 N1 C1 18.8(2) ?
C5 S1 N1 C1 -95.93(18) ?
O4 S1 C5 C6 21.9(2) ?
O3 S1 C5 C6 155.98(17) ?
N1 S1 C5 C6 -91.25(17) ?
O4 S1 C5 C10 -157.09(18) ?
O3 S1 C5 C10 -23.0(2) ?
N1 S1 C5 C10 89.80(18) ?
C9 C8 C7 C6 -0.6(3) ?
N2 C8 C7 C6 179.5(2) ?
C8 C7 C6 C5 0.4(3) ?
C10 C5 C6 C7 -0.5(3) ?
S1 C5 C6 C7 -179.39(16) ?
C7 C8 N2 O1 171.1(2) ?
C9 C8 N2 O1 -8.8(3) ?
C7 C8 N2 O2 -9.2(3) ?
C9 C8 N2 O2 171.0(3) ?
C6 C5 C10 C9 0.7(4) ?
S1 C5 C10 C9 179.63(19) ?
C4 N1 C1 C2 1.0(2) yes
S1 N1 C1 C2 176.61(16) ?
C1 N1 C4 C3 -1.3(2) yes
S1 N1 C4 C3 -176.85(17) ?
C5 C10 C9 C8 -0.8(4) ?
C7 C8 C9 C10 0.8(4) ?
N2 C8 C9 C10 -179.3(2) ?
N1 C1 C2 C3 -0.4(3) yes
N1 C4 C3 C2 1.0(3) yes
C1 C2 C3 C4 -0.4(3) yes

loop_
_cod_related_entry_id
_cod_related_entry_database
_cod_related_entry_code
1 ChemSpider 233485
